data_7232075
loop_
_publ_author_name
'Guo, Xiuli'
'Xu, Jianing'
'Sun, Jing'
'Chen, Xiaodong'
'Wang, Li'
'Fan, Yong'

_publ_section_title
;
 Three layer-structured cadmium coordination polymers based on flexible
 5-(4-pyridyl)-methoxylisophthalic acid: rapid synthesis and luminescence
 sensing
;
_journal_issue 6
_journal_name_full CrystEngComm
_journal_page_first 1001
_journal_paper_doi 10.1039/C8CE01524D
_journal_volume 21
_journal_year 2019
_chemical_formula_sum 'C19 H15 Cd N2 O7'
_chemical_formula_weight 495.74
_space_group_crystal_system triclinic
_space_group_IT_number 2
_space_group_name_Hall '-P 1'
_space_group_name_H-M_alt 'P -1'
_symmetry_space_group_name_Hall '-P 1'
_symmetry_space_group_name_H-M 'P -1'
_atom_sites_solution_hydrogens mixed
_audit_creation_method SHELXL-2014
_audit_update_record
;
2018-06-23 deposited with the CCDC.
2018-12-27 downloaded from the CCDC.
;
_cell_angle_alpha 106.79(3)
_cell_angle_beta 99.48(3)
_cell_angle_gamma 104.10(3)
_cell_formula_units_Z 2
_cell_length_a 8.1208(16)
_cell_length_b 10.241(2)
_cell_length_c 12.376(3)
_cell_measurement_reflns_used 5878
_cell_measurement_temperature 293(2)
_cell_measurement_theta_max 24.15
_cell_measurement_theta_min 3.26
_cell_volume 924.6(4)
_computing_structure_refinement 'SHELXL-2014 (Sheldrick, 2014)'
_diffrn_ambient_temperature 293(2)
_diffrn_measured_fraction_theta_full 0.915
_diffrn_measured_fraction_theta_max 0.939
_diffrn_measurement_device_type 'Bruker P4'
_diffrn_radiation_type MoK\a
_diffrn_radiation_wavelength 0.71073
_diffrn_reflns_av_R_equivalents 0.0537
_diffrn_reflns_av_unetI/netI 0.0739
_diffrn_reflns_Laue_measured_fraction_full 0.915
_diffrn_reflns_Laue_measured_fraction_max 0.939
_diffrn_reflns_limit_h_max 9
_diffrn_reflns_limit_h_min -9
_diffrn_reflns_limit_k_max 12
_diffrn_reflns_limit_k_min -10
_diffrn_reflns_limit_l_max 14
_diffrn_reflns_limit_l_min -14
_diffrn_reflns_number 6237
_diffrn_reflns_point_group_measured_fraction_full 0.915
_diffrn_reflns_point_group_measured_fraction_max 0.939
_diffrn_reflns_theta_full 25.242
_diffrn_reflns_theta_max 24.998
_diffrn_reflns_theta_min 3.256
_exptl_absorpt_coefficient_mu 1.228
_exptl_crystal_colour colorless
_exptl_crystal_density_diffrn 1.781
_exptl_crystal_description block
_exptl_crystal_F_000 494
_refine_diff_density_max 0.722
_refine_diff_density_min -0.577
_refine_diff_density_rms 0.107
_refine_ls_extinction_method none
_refine_ls_goodness_of_fit_ref 1.033
_refine_ls_hydrogen_treatment mixed
_refine_ls_matrix_type full
_refine_ls_number_parameters 270
_refine_ls_number_reflns 3066
_refine_ls_number_restraints 9
_refine_ls_restrained_S_all 1.034
_refine_ls_R_factor_all 0.0688
_refine_ls_R_factor_gt 0.0497
_refine_ls_shift/su_max 0.001
_refine_ls_shift/su_mean 0.000
_refine_ls_structure_factor_coef Fsqd
_refine_ls_weighting_details 'w=1/[\s^2^(Fo^2^)+(0.0326P)^2^+2.2581P] where P=(Fo^2^+2Fc^2^)/3'
_refine_ls_weighting_scheme calc
_refine_ls_wR_factor_gt 0.0980
_refine_ls_wR_factor_ref 0.1058
_reflns_Friedel_coverage 0.000
_reflns_number_gt 2460
_reflns_number_total 3066
_reflns_threshold_expression 'I > 2\s(I)'
_cod_data_source_file c8ce01524d2.cif
_cod_data_source_block G
_cod_depositor_comments 'Adding full bibliography for 7232074--7232076.cif.'
_cod_database_code 7232075
_shelx_space_group_comment
;
The symmetry employed for this shelxl refinement is uniquely defined
by the following loop, which should always be used as a source of
symmetry information in preference to the above space-group names.
They are only intended as comments.
;
_shelxl_version_number 2014-3

loop_
_space_group_symop_operation_xyz
'x, y, z'
'-x, -y, -z'

loop_
_atom_site_label
_atom_site_type_symbol
_atom_site_fract_x
_atom_site_fract_y
_atom_site_fract_z
_atom_site_U_iso_or_equiv
_atom_site_adp_type
_atom_site_occupancy
_atom_site_site_symmetry_order
_atom_site_calc_flag
_atom_site_refinement_flags_posn
_atom_site_refinement_flags_adp
C15 C 0.9334(9) 1.0886(8) 0.2430(6) 0.058(2) Uani 1 1 d . .
H15 H 0.9808 1.0994 0.3199 0.070 Uiso 1 1 calc R U
C5 C 0.3259(8) 0.3899(6) 0.0892(5) 0.0361(14) Uani 1 1 d . .
H5 H 0.2877 0.2911 0.0512 0.043 Uiso 1 1 calc R U
N1 N -0.1999(7) 0.2533(6) -0.4850(4) 0.0536(16) Uani 1 1 d . .
C2 C 0.4370(7) 0.6838(6) 0.2026(5) 0.0325(14) Uani 1 1 d . .
C3 C 0.3267(8) 0.6246(6) 0.0905(5) 0.0358(15) Uani 1 1 d . .
H3 H 0.2887 0.6835 0.0541 0.043 Uiso 1 1 calc R U
C17 C 0.9560(8) 1.0256(6) 0.0464(5) 0.0378(15) Uani 1 1 d . .
C8 C 0.4913(9) 0.3504(7) 0.2607(6) 0.0480(18) Uani 1 1 d . .
C7 C 0.4911(8) 0.5958(6) 0.2571(5) 0.0364(15) Uani 1 1 d . .
H7 H 0.5658 0.6352 0.3318 0.044 Uiso 1 1 calc R U
C6 C 0.4336(8) 0.4481(6) 0.2002(5) 0.0375(15) Uani 1 1 d . .
C18 C 0.8033(9) 1.0599(7) 0.0215(6) 0.0524(19) Uani 1 1 d . .
H18 H 0.7537 1.0516 -0.0545 0.063 Uiso 1 1 calc R U
C10 C 0.0151(8) 0.4067(7) -0.2615(5) 0.0421(16) Uani 1 1 d . .
C1 C 0.4913(8) 0.8439(6) 0.2625(5) 0.0379(15) Uani 1 1 d . .
C4 C 0.2741(8) 0.4789(6) 0.0337(5) 0.0366(15) Uani 1 1 d . .
C19 C 0.7251(9) 1.1062(7) 0.1085(6) 0.0515(18) Uani 1 1 d . .
H19 H 0.6238 1.1305 0.0892 0.062 Uiso 1 1 calc R U
C9 C 0.1266(9) 0.4982(6) -0.1397(5) 0.0441(17) Uani 1 1 d . .
H9A H 0.2340 0.5611 -0.1443 0.053 Uiso 1 1 calc R U
H9B H 0.0635 0.5573 -0.0993 0.053 Uiso 1 1 calc R U
C13 C -0.1399(11) 0.1914(8) -0.4173(6) 0.076(3) Uani 1 1 d . .
H13 H -0.1699 0.0919 -0.4454 0.092 Uiso 1 1 calc R U
C14 C -0.0325(11) 0.2648(7) -0.3041(6) 0.078(3) Uani 1 1 d . .
H14 H 0.0054 0.2142 -0.2589 0.093 Uiso 1 1 calc R U
C16 C 1.0212(9) 1.0425(9) 0.1620(6) 0.062(2) Uani 1 1 d . .
H16 H 1.1248 1.0226 0.1844 0.074 Uiso 1 1 calc R U
C11 C -0.0493(16) 0.4721(10) -0.3300(8) 0.147(6) Uani 1 1 d . .
H11 H -0.0220 0.5714 -0.3033 0.177 Uiso 1 1 calc R U
C12 C -0.1553(17) 0.3926(9) -0.4394(8) 0.157(7) Uani 1 1 d . .
H12 H -0.1987 0.4414 -0.4843 0.188 Uiso 1 1 calc R U
Cd1 Cd 0.58816(6) 1.14097(5) 0.33974(4) 0.03738(18) Uani 1 1 d . .
N2 N 0.7839(7) 1.1190(6) 0.2190(4) 0.0456(14) Uani 1 1 d . .
O2 O 0.6001(6) 0.9017(4) 0.3608(3) 0.0488(12) Uani 1 1 d . .
O3 O 0.5937(10) 0.4030(6) 0.3562(5) 0.117(3) Uani 1 1 d . .
O5 O 0.1674(6) 0.4110(4) -0.0780(3) 0.0537(13) Uani 1 1 d . .
O4 O 0.4377(7) 0.2206(5) 0.2094(4) 0.0565(13) Uani 1 1 d . .
O6 O 0.3663(8) 1.1566(8) 0.4372(4) 0.0700(15) Uani 1 1 d D .
O1 O 0.4253(6) 0.9151(4) 0.2111(4) 0.0515(13) Uani 1 1 d . .
O1W O 0.747(2) 0.6361(18) 0.5469(14) 0.332(9) Uani 1 1 d . U
H2 H 0.369(9) 1.125(7) 0.493(4) 0.06(2) Uiso 1 1 d D .
H1 H 0.431(13) 1.238(4) 0.482(6) 0.16(6) Uiso 1 1 d D .

loop_
_atom_site_aniso_label
_atom_site_aniso_U_11
_atom_site_aniso_U_22
_atom_site_aniso_U_33
_atom_site_aniso_U_23
_atom_site_aniso_U_13
_atom_site_aniso_U_12
C15 0.056(5) 0.083(6) 0.029(4) 0.021(4) 0.001(3) 0.015(4)
C5 0.047(4) 0.028(3) 0.031(3) 0.008(3) 0.006(3) 0.011(3)
N1 0.067(4) 0.045(4) 0.026(3) 0.008(3) -0.016(3) 0.002(3)
C2 0.041(3) 0.028(3) 0.025(3) 0.010(3) -0.002(3) 0.009(3)
C3 0.048(4) 0.027(3) 0.028(3) 0.013(3) -0.004(3) 0.009(3)
C17 0.048(4) 0.031(3) 0.026(3) 0.011(3) -0.001(3) 0.004(3)
C8 0.057(4) 0.045(4) 0.037(4) 0.020(3) -0.004(3) 0.012(4)
C7 0.051(4) 0.024(3) 0.023(3) 0.006(3) -0.006(3) 0.005(3)
C6 0.056(4) 0.023(3) 0.028(3) 0.007(3) -0.001(3) 0.010(3)
C18 0.069(5) 0.058(5) 0.027(3) 0.012(3) -0.002(3) 0.029(4)
C10 0.048(4) 0.042(4) 0.028(3) 0.014(3) -0.002(3) 0.005(3)
C1 0.058(4) 0.026(3) 0.026(3) 0.010(3) 0.004(3) 0.009(3)
C4 0.044(4) 0.033(3) 0.023(3) 0.007(3) -0.003(3) 0.006(3)
C19 0.058(4) 0.057(5) 0.046(4) 0.021(4) 0.003(4) 0.031(4)
C9 0.059(4) 0.039(4) 0.026(3) 0.009(3) -0.004(3) 0.012(3)
C13 0.106(7) 0.041(4) 0.049(5) 0.003(4) -0.032(4) 0.013(4)
C14 0.124(7) 0.034(4) 0.046(4) 0.010(3) -0.035(5) 0.015(4)
C16 0.049(4) 0.102(6) 0.035(4) 0.029(4) 0.001(3) 0.023(4)
C11 0.225(13) 0.047(5) 0.085(7) 0.019(5) -0.097(8) -0.012(7)
C12 0.247(14) 0.046(6) 0.077(7) 0.021(5) -0.106(8) -0.035(7)
Cd1 0.0527(3) 0.0261(3) 0.0231(2) 0.00549(18) -0.00589(19) 0.0079(2)
N2 0.056(4) 0.047(3) 0.027(3) 0.012(2) -0.002(3) 0.015(3)
O2 0.073(3) 0.026(2) 0.029(2) 0.0040(19) -0.012(2) 0.007(2)
O3 0.179(7) 0.052(4) 0.074(4) 0.029(3) -0.065(4) 0.012(4)
O5 0.078(3) 0.037(3) 0.028(2) 0.008(2) -0.016(2) 0.008(2)
O4 0.085(4) 0.034(3) 0.054(3) 0.018(2) 0.009(3) 0.027(3)
O6 0.080(4) 0.091(5) 0.038(3) 0.030(3) 0.011(3) 0.019(4)
O1 0.075(3) 0.025(2) 0.042(3) 0.012(2) -0.013(2) 0.011(2)
O1W 0.391(19) 0.293(17) 0.288(17) 0.060(14) -0.020(15) 0.181(15)

loop_
_atom_type_symbol
_atom_type_description
_atom_type_scat_dispersion_real
_atom_type_scat_dispersion_imag
_atom_type_scat_source
C C 0.0033 0.0016 'International Tables Vol C Tables 4.2.6.8 and 6.1.1.4'
H H 0.0000 0.0000 'International Tables Vol C Tables 4.2.6.8 and 6.1.1.4'
Cd Cd -0.8075 1.2024 'International Tables Vol C Tables 4.2.6.8 and 6.1.1.4'
N N 0.0061 0.0033 'International Tables Vol C Tables 4.2.6.8 and 6.1.1.4'
O O 0.0106 0.0060 'International Tables Vol C Tables 4.2.6.8 and 6.1.1.4'

loop_
_geom_angle_atom_site_label_1
_geom_angle_atom_site_label_2
_geom_angle_atom_site_label_3
_geom_angle
_geom_angle_site_symmetry_1
_geom_angle_site_symmetry_3
N2 C15 C16 124.3(6) . .
N2 C15 H15 117.9 . .
C16 C15 H15 117.9 . .
C6 C5 C4 119.9(5) . .
C6 C5 H5 120.1 . .
C4 C5 H5 120.1 . .
C13 N1 C12 114.8(6) . .
C13 N1 Cd1 126.2(5) . 1_444
C12 N1 Cd1 118.0(5) . 1_444
C7 C2 C3 119.9(5) . .
C7 C2 C1 121.6(5) . .
C3 C2 C1 118.5(5) . .
C4 C3 C2 119.9(5) . .
C4 C3 H3 120.1 . .
C2 C3 H3 120.1 . .
C18 C17 C16 116.1(6) . .
C18 C17 C17 121.3(6) . 2_775
C16 C17 C17 122.7(7) . 2_775
O3 C8 O4 121.6(6) . .
O3 C8 C6 119.4(6) . .
O4 C8 C6 118.9(5) . .
O3 C8 Cd1 68.0(4) . 1_545
O4 C8 Cd1 53.6(3) . 1_545
C6 C8 Cd1 171.7(5) . 1_545
C2 C7 C6 119.9(5) . .
C2 C7 H7 120.1 . .
C6 C7 H7 120.1 . .
C5 C6 C7 120.1(5) . .
C5 C6 C8 119.8(5) . .
C7 C6 C8 120.0(5) . .
C19 C18 C17 119.9(6) . .
C19 C18 H18 120.0 . .
C17 C18 H18 120.0 . .
C14 C10 C11 116.8(6) . .
C14 C10 C9 124.9(5) . .
C11 C10 C9 118.2(6) . .
O1 C1 O2 122.2(5) . .
O1 C1 C2 117.8(5) . .
O2 C1 C2 120.0(5) . .
O1 C1 Cd1 55.4(3) . .
O2 C1 Cd1 67.0(3) . .
C2 C1 Cd1 171.4(4) . .
C3 C4 O5 123.9(5) . .
C3 C4 C5 120.3(5) . .
O5 C4 C5 115.8(5) . .
N2 C19 C18 124.4(6) . .
N2 C19 H19 117.8 . .
C18 C19 H19 117.8 . .
O5 C9 C10 110.0(5) . .
O5 C9 H9A 109.7 . .
C10 C9 H9A 109.7 . .
O5 C9 H9B 109.7 . .
C10 C9 H9B 109.7 . .
H9A C9 H9B 108.2 . .
N1 C13 C14 124.0(7) . .
N1 C13 H13 118.0 . .
C14 C13 H13 118.0 . .
C10 C14 C13 119.8(6) . .
C10 C14 H14 120.1 . .
C13 C14 H14 120.1 . .
C15 C16 C17 119.9(6) . .
C15 C16 H16 120.1 . .
C17 C16 H16 120.1 . .
C10 C11 C12 119.9(8) . .
C10 C11 H11 120.0 . .
C12 C11 H11 120.0 . .
N1 C12 C11 124.6(8) . .
N1 C12 H12 117.7 . .
C11 C12 H12 117.7 . .
O1 Cd1 N1 140.98(17) . 1_666
O1 Cd1 O4 84.65(15) . 1_565
N1 Cd1 O4 134.37(18) 1_666 1_565
O1 Cd1 O6 92.1(2) . .
N1 Cd1 O6 90.7(2) 1_666 .
O4 Cd1 O6 86.32(18) 1_565 .
O1 Cd1 N2 83.58(18) . .
N1 Cd1 N2 96.5(2) 1_666 .
O4 Cd1 N2 87.16(17) 1_565 .
O6 Cd1 N2 172.51(17) . .
O1 Cd1 O2 53.42(12) . .
N1 Cd1 O2 87.56(17) 1_666 .
O4 Cd1 O2 138.07(15) 1_565 .
O6 Cd1 O2 94.1(2) . .
N2 Cd1 O2 88.24(17) . .
O1 Cd1 O3 135.01(15) . 1_565
N1 Cd1 O3 83.88(18) 1_666 1_565
O4 Cd1 O3 50.61(16) 1_565 1_565
O6 Cd1 O3 81.8(3) . 1_565
N2 Cd1 O3 96.9(2) . 1_565
O2 Cd1 O3 170.45(15) . 1_565
O1 Cd1 C1 26.57(14) . .
N1 Cd1 C1 114.44(18) 1_666 .
O4 Cd1 C1 111.19(17) 1_565 .
O6 Cd1 C1 94.9(2) . .
N2 Cd1 C1 84.04(19) . .
O2 Cd1 C1 26.92(14) . .
O3 Cd1 C1 161.51(17) 1_565 .
O1 Cd1 C8 109.79(17) . 1_565
N1 Cd1 C8 109.2(2) 1_666 1_565
O4 Cd1 C8 25.21(17) 1_565 1_565
O6 Cd1 C8 83.8(2) . 1_565
N2 Cd1 C8 91.87(19) . 1_565
O2 Cd1 C8 163.09(16) . 1_565
O3 Cd1 C8 25.41(16) 1_565 1_565
C1 Cd1 C8 136.35(18) . 1_565
O1 Cd1 H1 112.0(10) . .
N1 Cd1 H1 75.3(18) 1_666 .
O4 Cd1 H1 88(2) 1_565 .
O6 Cd1 H1 19.9(9) . .
N2 Cd1 H1 163.3(9) . .
O2 Cd1 H1 105.6(15) . .
O3 Cd1 H1 68.1(14) 1_565 .
C1 Cd1 H1 112.5(10) . .
C8 Cd1 H1 77.6(18) 1_565 .
C19 N2 C15 115.3(6) . .
C19 N2 Cd1 117.2(4) . .
C15 N2 Cd1 126.0(4) . .
C1 O2 Cd1 86.1(3) . .
C8 O3 Cd1 86.6(4) . 1_545
C4 O5 C9 117.0(5) . .
C8 O4 Cd1 101.2(4) . 1_545
Cd1 O6 H2 117(5) . .
Cd1 O6 H1 89(8) . .
H2 O6 H1 91(3) . .
C1 O1 Cd1 98.0(3) . .

loop_
_geom_bond_atom_site_label_1
_geom_bond_atom_site_label_2
_geom_bond_distance
_geom_bond_site_symmetry_2
C15 N2 1.333(8) .
C15 C16 1.364(10) .
C15 H15 0.9300 .
C5 C6 1.373(7) .
C5 C4 1.390(7) .
C5 H5 0.9300 .
N1 C13 1.290(8) .
N1 C12 1.304(10) .
N1 Cd1 2.314(5) 1_444
C2 C7 1.382(7) .
C2 C3 1.390(7) .
C2 C1 1.506(8) .
C3 C4 1.374(8) .
C3 H3 0.9300 .
C17 C18 1.381(9) .
C17 C16 1.386(8) .
C17 C17 1.486(12) 2_775
C8 O3 1.212(7) .
C8 O4 1.225(8) .
C8 C6 1.525(8) .
C8 Cd1 2.821(6) 1_545
C7 C6 1.390(8) .
C7 H7 0.9300 .
C18 C19 1.366(9) .
C18 H18 0.9300 .
C10 C14 1.325(9) .
C10 C11 1.338(10) .
C10 C9 1.514(8) .
C1 O1 1.253(6) .
C1 O2 1.259(7) .
C1 Cd1 2.774(6) .
C4 O5 1.379(6) .
C19 N2 1.329(8) .
C19 H19 0.9300 .
C9 O5 1.395(6) .
C9 H9A 0.9700 .
C9 H9B 0.9700 .
C13 C14 1.400(9) .
C13 H13 0.9300 .
C14 H14 0.9300 .
C16 H16 0.9300 .
C11 C12 1.369(11) .
C11 H11 0.9300 .
C12 H12 0.9300 .
Cd1 O1 2.307(4) .
Cd1 N1 2.314(5) 1_666
Cd1 O4 2.314(4) 1_565
Cd1 O6 2.339(6) .
Cd1 N2 2.361(6) .
Cd1 O2 2.560(4) .
Cd1 O3 2.620(5) 1_565
Cd1 C8 2.821(6) 1_565
Cd1 H1 2.46(11) .
O3 Cd1 2.620(5) 1_545
O4 Cd1 2.314(4) 1_545
O6 H2 0.84(2) .
O6 H1 0.84(2) .
